data_2225486
loop_
_publ_author_name
'Ramli, Youssef'
'Slimani, Rachid'
'Zouihri, Hafid'
'Lazar, Sa\"id'
'Essassi, E. M.'

_publ_section_title
;
 2-Methyl-3-(<i>n</i>-octylsulfanyl)quinoxaline
;
_journal_coeditor_code BT5230
_journal_issue 4
_journal_name_full 'Acta Crystallographica Section E'
_journal_page_first o992
_journal_paper_doi 10.1107/S1600536810011542
_journal_volume 66
_journal_year 2010
_chemical_formula_iupac 'C17 H24 N2 S'
_chemical_formula_moiety 'C17 H24 N2 S'
_chemical_formula_sum 'C17 H24 N2 S'
_chemical_formula_weight 288.44
_chemical_melting_point 374
_chemical_name_systematic
;
2-Methyl-3-(<i>n</i>-octylsulfanyl)quinoxaline
;
_space_group_IT_number 2
_symmetry_cell_setting triclinic
_symmetry_space_group_name_Hall '-P 1'
_symmetry_space_group_name_H-M 'P -1'
_atom_sites_solution_hydrogens geom
_atom_sites_solution_primary direct
_atom_sites_solution_secondary difmap
_audit_creation_method SHELXL-97
_cell_angle_alpha 92.275(2)
_cell_angle_beta 98.706(2)
_cell_angle_gamma 103.810(2)
_cell_formula_units_Z 2
_cell_length_a 7.3514(3)
_cell_length_b 8.2978(3)
_cell_length_c 14.2168(5)
_cell_measurement_pressure 101
_cell_measurement_reflns_used 2685
_cell_measurement_temperature 296(2)
_cell_measurement_theta_max 27.3
_cell_measurement_theta_min 2.5
_cell_volume 829.86(5)
_computing_cell_refinement 'SAINT (Bruker, 2005)'
_computing_data_collection 'APEX2 (Bruker, 2005)'
_computing_data_reduction 'SAINT (Bruker, 2005)'
_computing_molecular_graphics 'XP (Sheldrick, 2008)'
_computing_publication_material 'publCIF (Westrip, 2010)'
_computing_structure_refinement 'SHELXL97 (Sheldrick, 2008)'
_computing_structure_solution 'SHELXS97 (Sheldrick, 2008)'
_diffrn_ambient_temperature 296(2)
_diffrn_measured_fraction_theta_full 0.991
_diffrn_measured_fraction_theta_max 0.991
_diffrn_measurement_device_type 'Bruker APEXII CCD detector'
_diffrn_measurement_method '\w and \f'
_diffrn_radiation_monochromator graphite
_diffrn_radiation_source 'fine-focus sealed tube'
_diffrn_radiation_type MoK\a
_diffrn_radiation_wavelength 0.71073
_diffrn_reflns_av_R_equivalents 0.0460
_diffrn_reflns_av_sigmaI/netI 0.0513
_diffrn_reflns_limit_h_max 11
_diffrn_reflns_limit_h_min -10
_diffrn_reflns_limit_k_max 12
_diffrn_reflns_limit_k_min -12
_diffrn_reflns_limit_l_max 22
_diffrn_reflns_limit_l_min -22
_diffrn_reflns_number 29319
_diffrn_reflns_theta_full 33.59
_diffrn_reflns_theta_max 33.59
_diffrn_reflns_theta_min 2.82
_exptl_absorpt_coefficient_mu 0.188
_exptl_absorpt_correction_type none
_exptl_crystal_colour Colourless
_exptl_crystal_density_diffrn 1.154
_exptl_crystal_density_method 'not measured'
_exptl_crystal_description Block
_exptl_crystal_F_000 312
_exptl_crystal_size_max 0.26
_exptl_crystal_size_mid 0.17
_exptl_crystal_size_min 0.16
_refine_diff_density_max 0.243
_refine_diff_density_min -0.213
_refine_ls_extinction_method none
_refine_ls_goodness_of_fit_ref 1.000
_refine_ls_hydrogen_treatment constr
_refine_ls_matrix_type full
_refine_ls_number_parameters 183
_refine_ls_number_reflns 6513
_refine_ls_number_restraints 0
_refine_ls_restrained_S_all 1.000
_refine_ls_R_factor_all 0.1254
_refine_ls_R_factor_gt 0.0538
_refine_ls_shift/su_max 0.000
_refine_ls_shift/su_mean 0.000
_refine_ls_structure_factor_coef Fsqd
_refine_ls_weighting_details 'calc w=1/[\s^2^(Fo^2^)+(0.0769P)^2^+0.0189P] where P=(Fo^2^+2Fc^2^)/3'
_refine_ls_weighting_scheme calc
_refine_ls_wR_factor_gt 0.1296
_refine_ls_wR_factor_ref 0.1610
_reflns_number_gt 3251
_reflns_number_total 6513
_reflns_threshold_expression I>2\s(I)
_cod_data_source_file bt5230.cif
_cod_data_source_block I
_cod_database_code 2225486
_cod_database_fobs_code 2225486

loop_
_symmetry_equiv_pos_as_xyz
'x, y, z'
'-x, -y, -z'

loop_
_atom_site_type_symbol
_atom_site_label
_atom_site_fract_x
_atom_site_fract_y
_atom_site_fract_z
_atom_site_U_iso_or_equiv
_atom_site_adp_type
_atom_site_calc_flag
_atom_site_refinement_flags
_atom_site_occupancy
_atom_site_disorder_assembly
_atom_site_disorder_group
S S1 0.61857(5) 0.28251(5) 0.04284(3) 0.05291(14) Uani d . 1 . .
N N2 0.67349(16) 0.13786(14) -0.11823(8) 0.0467(3) Uani d . 1 . .
C C8 0.54850(18) 0.17628(16) -0.07085(10) 0.0426(3) Uani d . 1 . .
N N1 0.28116(16) 0.05407(15) -0.19181(9) 0.0518(3) Uani d . 1 . .
C C10 0.87038(19) 0.29990(18) 0.06244(11) 0.0493(3) Uani d . 1 . .
H H10A 0.8933 0.1896 0.0597 0.059 Uiso calc R 1 . .
H H10B 0.9263 0.3596 0.0124 0.059 Uiso calc R 1 . .
C C7 0.34717(18) 0.13428(17) -0.10860(11) 0.0472(3) Uani d . 1 . .
C C1 0.6056(2) 0.05508(17) -0.20663(10) 0.0476(3) Uani d . 1 . .
C C11 0.9631(2) 0.39073(19) 0.15840(11) 0.0552(4) Uani d . 1 . .
H H11A 0.9086 0.3298 0.2085 0.066 Uiso calc R 1 . .
H H11B 0.9379 0.5002 0.1615 0.066 Uiso calc R 1 . .
C C6 0.4093(2) 0.01226(17) -0.24318(10) 0.0503(3) Uani d . 1 . .
C C12 1.1760(2) 0.40888(19) 0.17481(11) 0.0550(4) Uani d . 1 . .
H H12A 1.1990 0.2989 0.1689 0.066 Uiso calc R 1 . .
H H12B 1.2287 0.4711 0.1247 0.066 Uiso calc R 1 . .
C C14 1.4944(2) 0.5180(2) 0.27832(11) 0.0593(4) Uani d . 1 . .
H H14A 1.5201 0.4097 0.2689 0.071 Uiso calc R 1 . .
H H14B 1.5369 0.5831 0.2270 0.071 Uiso calc R 1 . .
C C13 1.2816(2) 0.4944(2) 0.27024(11) 0.0571(4) Uani d . 1 . .
H H13A 1.2372 0.4285 0.3209 0.069 Uiso calc R 1 . .
H H13B 1.2539 0.6022 0.2786 0.069 Uiso calc R 1 . .
C C5 0.3444(3) -0.0724(2) -0.33399(12) 0.0654(4) Uani d . 1 . .
H H5 0.2151 -0.1026 -0.3580 0.078 Uiso calc R 1 . .
C C15 1.6108(2) 0.6024(2) 0.37177(12) 0.0659(4) Uani d . 1 . .
H H15A 1.5757 0.5341 0.4231 0.079 Uiso calc R 1 . .
H H15B 1.5811 0.7085 0.3835 0.079 Uiso calc R 1 . .
C C9 0.2124(2) 0.1842(2) -0.05151(13) 0.0626(4) Uani d . 1 . .
H H9A 0.0860 0.1513 -0.0872 0.094 Uiso calc R 1 . .
H H9B 0.2480 0.3028 -0.0377 0.094 Uiso calc R 1 . .
H H9C 0.2166 0.1308 0.0072 0.094 Uiso calc R 1 . .
C C2 0.7318(3) 0.0135(2) -0.26280(12) 0.0630(4) Uani d . 1 . .
H H2 0.8616 0.0409 -0.2397 0.076 Uiso calc R 1 . .
C C16 1.8230(3) 0.6316(3) 0.37289(14) 0.0818(6) Uani d . 1 . .
H H16A 1.8523 0.5247 0.3632 0.098 Uiso calc R 1 . .
H H16B 1.8562 0.6956 0.3196 0.098 Uiso calc R 1 . .
C C3 0.6642(3) -0.0667(2) -0.35107(13) 0.0737(5) Uani d . 1 . .
H H3 0.7489 -0.0927 -0.3880 0.088 Uiso calc R 1 . .
C C4 0.4702(3) -0.1106(2) -0.38715(13) 0.0748(5) Uani d . 1 . .
H H4 0.4266 -0.1660 -0.4475 0.090 Uiso calc R 1 . .
C C17 1.9438(3) 0.7205(3) 0.46263(17) 0.1066(8) Uani d . 1 . .
H H17A 1.9224 0.8295 0.4708 0.160 Uiso calc R 1 . .
H H17B 2.0752 0.7303 0.4587 0.160 Uiso calc R 1 . .
H H17C 1.9114 0.6589 0.5160 0.160 Uiso calc R 1 . .

loop_
_atom_site_aniso_label
_atom_site_aniso_U_11
_atom_site_aniso_U_22
_atom_site_aniso_U_33
_atom_site_aniso_U_12
_atom_site_aniso_U_13
_atom_site_aniso_U_23
S1 0.0394(2) 0.0656(2) 0.0517(2) 0.01121(16) 0.00697(15) -0.00649(16)
N2 0.0370(6) 0.0531(6) 0.0480(7) 0.0077(5) 0.0075(5) 0.0010(5)
C8 0.0345(7) 0.0467(7) 0.0450(7) 0.0078(5) 0.0052(5) 0.0039(6)
N1 0.0393(6) 0.0597(7) 0.0529(7) 0.0106(5) -0.0004(5) 0.0030(6)
C10 0.0370(7) 0.0551(8) 0.0511(8) 0.0046(6) 0.0052(6) -0.0026(6)
C7 0.0346(7) 0.0498(7) 0.0555(9) 0.0087(6) 0.0049(6) 0.0064(6)
C1 0.0454(8) 0.0501(7) 0.0467(8) 0.0093(6) 0.0090(6) 0.0041(6)
C11 0.0465(8) 0.0620(9) 0.0523(9) 0.0077(7) 0.0041(7) -0.0011(7)
C6 0.0489(8) 0.0518(8) 0.0468(8) 0.0095(6) 0.0018(6) 0.0059(6)
C12 0.0475(8) 0.0601(8) 0.0507(8) 0.0058(7) 0.0004(7) 0.0006(7)
C14 0.0528(9) 0.0644(9) 0.0518(9) 0.0041(7) -0.0018(7) 0.0044(7)
C13 0.0518(9) 0.0618(9) 0.0514(9) 0.0071(7) 0.0009(7) 0.0010(7)
C5 0.0667(11) 0.0707(10) 0.0515(9) 0.0130(8) -0.0048(8) -0.0018(8)
C15 0.0579(10) 0.0745(10) 0.0554(9) 0.0070(8) -0.0045(8) -0.0010(8)
C9 0.0383(8) 0.0779(10) 0.0721(11) 0.0181(7) 0.0082(7) -0.0061(8)
C2 0.0597(10) 0.0699(10) 0.0616(10) 0.0151(8) 0.0203(8) -0.0006(8)
C16 0.0637(12) 0.1066(15) 0.0644(11) 0.0139(10) -0.0064(9) -0.0109(10)
C3 0.0848(14) 0.0779(11) 0.0645(11) 0.0220(10) 0.0298(10) -0.0013(9)
C4 0.0960(15) 0.0749(11) 0.0481(10) 0.0159(10) 0.0067(10) -0.0051(8)
C17 0.0735(14) 0.138(2) 0.0857(16) 0.0068(13) -0.0159(12) -0.0248(14)

loop_
_atom_type_symbol
_atom_type_description
_atom_type_scat_dispersion_real
_atom_type_scat_dispersion_imag
_atom_type_scat_source
C C 0.0033 0.0016 'International Tables Vol C Tables 4.2.6.8 and 6.1.1.4'
H H 0.0000 0.0000 'International Tables Vol C Tables 4.2.6.8 and 6.1.1.4'
N N 0.0061 0.0033 'International Tables Vol C Tables 4.2.6.8 and 6.1.1.4'
S S 0.1246 0.1234 'International Tables Vol C Tables 4.2.6.8 and 6.1.1.4'

loop_
_geom_angle_atom_site_label_1
_geom_angle_atom_site_label_2
_geom_angle_atom_site_label_3
_geom_angle_site_symmetry_1
_geom_angle_site_symmetry_3
_geom_angle
_geom_angle_publ_flag
C8 S1 C10 . . 101.52(7) ?
C8 N2 C1 . . 116.84(12) ?
N2 C8 C7 . . 122.43(13) ?
N2 C8 S1 . . 120.95(10) ?
C7 C8 S1 . . 116.62(10) ?
C7 N1 C6 . . 117.62(12) ?
C11 C10 S1 . . 110.83(10) ?
C11 C10 H10A . . 109.5 ?
S1 C10 H10A . . 109.5 ?
C11 C10 H10B . . 109.5 ?
S1 C10 H10B . . 109.5 ?
H10A C10 H10B . . 108.1 ?
N1 C7 C8 . . 121.19(13) ?
N1 C7 C9 . . 119.08(12) ?
C8 C7 C9 . . 119.73(13) ?
N2 C1 C2 . . 120.09(13) ?
N2 C1 C6 . . 120.89(13) ?
C2 C1 C6 . . 119.02(14) ?
C10 C11 C12 . . 111.23(13) ?
C10 C11 H11A . . 109.4 ?
C12 C11 H11A . . 109.4 ?
C10 C11 H11B . . 109.4 ?
C12 C11 H11B . . 109.4 ?
H11A C11 H11B . . 108.0 ?
N1 C6 C5 . . 119.52(14) ?
N1 C6 C1 . . 121.03(13) ?
C5 C6 C1 . . 119.45(14) ?
C13 C12 C11 . . 115.33(13) ?
C13 C12 H12A . . 108.4 ?
C11 C12 H12A . . 108.4 ?
C13 C12 H12B . . 108.4 ?
C11 C12 H12B . . 108.4 ?
H12A C12 H12B . . 107.5 ?
C15 C14 C13 . . 115.44(14) ?
C15 C14 H14A . . 108.4 ?
C13 C14 H14A . . 108.4 ?
C15 C14 H14B . . 108.4 ?
C13 C14 H14B . . 108.4 ?
H14A C14 H14B . . 107.5 ?
C12 C13 C14 . . 112.02(13) ?
C12 C13 H13A . . 109.2 ?
C14 C13 H13A . . 109.2 ?
C12 C13 H13B . . 109.2 ?
C14 C13 H13B . . 109.2 ?
H13A C13 H13B . . 107.9 ?
C4 C5 C6 . . 120.31(17) ?
C4 C5 H5 . . 119.8 ?
C6 C5 H5 . . 119.8 ?
C14 C15 C16 . . 112.72(16) ?
C14 C15 H15A . . 109.0 ?
C16 C15 H15A . . 109.0 ?
C14 C15 H15B . . 109.0 ?
C16 C15 H15B . . 109.0 ?
H15A C15 H15B . . 107.8 ?
C7 C9 H9A . . 109.5 ?
C7 C9 H9B . . 109.5 ?
H9A C9 H9B . . 109.5 ?
C7 C9 H9C . . 109.5 ?
H9A C9 H9C . . 109.5 ?
H9B C9 H9C . . 109.5 ?
C3 C2 C1 . . 119.96(16) ?
C3 C2 H2 . . 120.0 ?
C1 C2 H2 . . 120.0 ?
C17 C16 C15 . . 114.54(18) ?
C17 C16 H16A . . 108.6 ?
C15 C16 H16A . . 108.6 ?
C17 C16 H16B . . 108.6 ?
C15 C16 H16B . . 108.6 ?
H16A C16 H16B . . 107.6 ?
C2 C3 C4 . . 121.23(17) ?
C2 C3 H3 . . 119.4 ?
C4 C3 H3 . . 119.4 ?
C5 C4 C3 . . 120.02(17) ?
C5 C4 H4 . . 120.0 ?
C3 C4 H4 . . 120.0 ?
C16 C17 H17A . . 109.5 ?
C16 C17 H17B . . 109.5 ?
H17A C17 H17B . . 109.5 ?
C16 C17 H17C . . 109.5 ?
H17A C17 H17C . . 109.5 ?
H17B C17 H17C . . 109.5 ?

loop_
_geom_bond_atom_site_label_1
_geom_bond_atom_site_label_2
_geom_bond_site_symmetry_2
_geom_bond_distance
_geom_bond_publ_flag
S1 C8 . 1.7530(14) ?
S1 C10 . 1.7995(14) ?
N2 C8 . 1.3077(18) ?
N2 C1 . 1.3705(18) ?
C8 C7 . 1.4485(18) ?
N1 C7 . 1.2990(18) ?
N1 C6 . 1.373(2) ?
C10 C11 . 1.5119(19) ?
C10 H10A . 0.9700 ?
C10 H10B . 0.9700 ?
C7 C9 . 1.491(2) ?
C1 C2 . 1.405(2) ?
C1 C6 . 1.411(2) ?
C11 C12 . 1.517(2) ?
C11 H11A . 0.9700 ?
C11 H11B . 0.9700 ?
C6 C5 . 1.403(2) ?
C12 C13 . 1.513(2) ?
C12 H12A . 0.9700 ?
C12 H12B . 0.9700 ?
C14 C15 . 1.511(2) ?
C14 C13 . 1.515(2) ?
C14 H14A . 0.9700 ?
C14 H14B . 0.9700 ?
C13 H13A . 0.9700 ?
C13 H13B . 0.9700 ?
C5 C4 . 1.363(3) ?
C5 H5 . 0.9300 ?
C15 C16 . 1.518(2) ?
C15 H15A . 0.9700 ?
C15 H15B . 0.9700 ?
C9 H9A . 0.9600 ?
C9 H9B . 0.9600 ?
C9 H9C . 0.9600 ?
C2 C3 . 1.361(2) ?
C2 H2 . 0.9300 ?
C16 C17 . 1.493(2) ?
C16 H16A . 0.9700 ?
C16 H16B . 0.9700 ?
C3 C4 . 1.395(3) ?
C3 H3 . 0.9300 ?
C4 H4 . 0.9300 ?
C17 H17A . 0.9600 ?
C17 H17B . 0.9600 ?
C17 H17C . 0.9600 ?

loop_
_cod_related_entry_id
_cod_related_entry_database
_cod_related_entry_code
1 ChemSpider 24744791
